data_7026785
loop_
_publ_author_name
'Boni, Adriano'
'Marchetti, Fabio'
'Pampaloni, Guido'
'Zacchini, Stefano'

_publ_section_title
;
 Cationic diiron and diruthenium \m-allenyl complexes: synthesis, X-ray
 structures and cyclization reactions with ethyldiazoacetate/amine
 affording unprecedented butenolide- and furaniminium-substituted bridging
 carbene ligands.
;
_journal_issue 45
_journal_name_full 'Dalton transactions (Cambridge, England : 2003)'
_journal_page_first 10866
_journal_page_last 10875
_journal_paper_doi 10.1039/c0dt00697a
_journal_volume 39
_journal_year 2010
_chemical_formula_sum 'C19 H17 F3 Fe2 O6 S'
_chemical_formula_weight 542.09
_chemical_name_systematic
;
?
;
_space_group_IT_number 18
_symmetry_cell_setting orthorhombic
_symmetry_space_group_name_Hall 'P 2 2ab'
_symmetry_space_group_name_H-M 'P 21 21 2'
_atom_sites_solution_hydrogens geom
_atom_sites_solution_primary direct
_atom_sites_solution_secondary difmap
_audit_creation_method SHELXL-97
_cell_angle_alpha 90.00
_cell_angle_beta 90.00
_cell_angle_gamma 90.00
_cell_formula_units_Z 4
_cell_length_a 10.6193(15)
_cell_length_b 21.194(3)
_cell_length_c 9.5464(14)
_cell_measurement_reflns_used 4065
_cell_measurement_temperature 294(2)
_cell_measurement_theta_max 21.9975
_cell_measurement_theta_min 2.340
_cell_volume 2148.6(5)
_computing_structure_refinement 'SHELXL-97 (Sheldrick, 1997)'
_computing_structure_solution 'SHELXS-97 (Sheldrick, 1990)'
_diffrn_ambient_temperature 294(2)
_diffrn_measured_fraction_theta_full 0.998
_diffrn_measured_fraction_theta_max 0.998
_diffrn_measurement_device_type 'CCD area detector'
_diffrn_measurement_method 'phi and omega scans'
_diffrn_radiation_monochromator graphite
_diffrn_radiation_source 'fine-focus sealed tube'
_diffrn_radiation_type MoK\a
_diffrn_radiation_wavelength 0.71073
_diffrn_reflns_av_R_equivalents 0.0748
_diffrn_reflns_av_sigmaI/netI 0.0744
_diffrn_reflns_limit_h_max 12
_diffrn_reflns_limit_h_min -13
_diffrn_reflns_limit_k_max 25
_diffrn_reflns_limit_k_min -25
_diffrn_reflns_limit_l_max 11
_diffrn_reflns_limit_l_min -11
_diffrn_reflns_number 16383
_diffrn_reflns_theta_full 25.99
_diffrn_reflns_theta_max 25.99
_diffrn_reflns_theta_min 1.92
_exptl_absorpt_coefficient_mu 1.506
_exptl_absorpt_correction_T_max 0.8518
_exptl_absorpt_correction_T_min 0.7732
_exptl_absorpt_correction_type empirical
_exptl_crystal_colour orange-red
_exptl_crystal_density_diffrn 1.676
_exptl_crystal_density_method 'not measured'
_exptl_crystal_description plate
_exptl_crystal_F_000 1096
_exptl_crystal_size_max 0.18
_exptl_crystal_size_mid 0.15
_exptl_crystal_size_min 0.11
_refine_diff_density_max 0.604
_refine_diff_density_min -0.409
_refine_diff_density_rms 0.096
_refine_ls_abs_structure_details 'Flack H D (1983), Acta Cryst. A39, 876-881'
_refine_ls_abs_structure_Flack 0.46(4)
_refine_ls_extinction_method none
_refine_ls_goodness_of_fit_ref 1.083
_refine_ls_hydrogen_treatment mixed
_refine_ls_matrix_type full
_refine_ls_number_parameters 286
_refine_ls_number_reflns 4221
_refine_ls_number_restraints 86
_refine_ls_restrained_S_all 1.109
_refine_ls_R_factor_all 0.1059
_refine_ls_R_factor_gt 0.0517
_refine_ls_shift/su_max 0.000
_refine_ls_shift/su_mean 0.000
_refine_ls_structure_factor_coef Fsqd
_refine_ls_weighting_details 'calc w=1/[\s^2^(Fo^2^)+(0.0471P)^2^+2.7080P] where P=(Fo^2^+2Fc^2^)/3'
_refine_ls_weighting_scheme calc
_refine_ls_wR_factor_gt 0.1066
_refine_ls_wR_factor_ref 0.1325
_reflns_number_gt 2758
_reflns_number_total 4221
_reflns_threshold_expression >2sigma(I)
_cod_data_source_file c0dt00697a.txt
_cod_data_source_block '[4a][CF3SO3]'
_cod_original_cell_volume 2148.5(5)
_cod_original_sg_symbol_H-M P2(1)2(1)2
_cod_database_code 7026785

loop_
_symmetry_equiv_pos_as_xyz
'x, y, z'
'-x, -y, z'
'-x+1/2, y+1/2, -z'
'x+1/2, -y+1/2, -z'

loop_
_atom_site_label
_atom_site_type_symbol
_atom_site_fract_x
_atom_site_fract_y
_atom_site_fract_z
_atom_site_U_iso_or_equiv
_atom_site_adp_type
_atom_site_occupancy
_atom_site_symmetry_multiplicity
_atom_site_calc_flag
_atom_site_refinement_flags
C1 C 0.1071(8) 0.0504(4) 0.3599(13) 0.083(3) Uani 1 1 d DU
H1 H 0.1332 0.0207 0.2945 0.099 Uiso 1 1 calc R
C2 C 0.0212(9) 0.1018(5) 0.3369(13) 0.086(3) Uani 1 1 d U
H2 H -0.0219 0.1113 0.2547 0.104 Uiso 1 1 calc R
C3 C 0.0158(9) 0.1341(5) 0.4619(13) 0.086(3) Uani 1 1 d U
H3 H -0.0298 0.1708 0.4786 0.103 Uiso 1 1 calc R
C4 C 0.0882(10) 0.1034(5) 0.5560(14) 0.089(3) Uani 1 1 d U
H4 H 0.0981 0.1156 0.6490 0.107 Uiso 1 1 calc R
C5 C 0.1429(10) 0.0541(5) 0.4985(12) 0.081(3) Uani 1 1 d U
H5 H 0.1969 0.0263 0.5440 0.097 Uiso 1 1 calc R
C6 C 0.3611(10) 0.1792(5) -0.0487(9) 0.076(2) Uani 1 1 d U
H6 H 0.4400 0.1971 -0.0640 0.092 Uiso 1 1 calc R
C7 C 0.3380(10) 0.1174(4) -0.0259(9) 0.069(2) Uani 1 1 d U
H7 H 0.3984 0.0856 -0.0244 0.083 Uiso 1 1 calc R
C8 C 0.2091(9) 0.1088(4) -0.0048(8) 0.0574(19) Uani 1 1 d U
H8 H 0.1689 0.0707 0.0133 0.069 Uiso 1 1 calc R
C9 C 0.1522(9) 0.1666(4) -0.0154(9) 0.064(2) Uani 1 1 d U
H9 H 0.0667 0.1746 -0.0048 0.077 Uiso 1 1 calc R
C10 C 0.2467(10) 0.2121(4) -0.0454(9) 0.072(2) Uani 1 1 d U
H10 H 0.2349 0.2551 -0.0599 0.086 Uiso 1 1 calc R
C11 C 0.1670(8) 0.2113(4) 0.2512(10) 0.057(2) Uani 1 1 d .
C12 C 0.4068(8) 0.2196(4) 0.2159(10) 0.059(2) Uani 1 1 d .
C13 C 0.2612(7) 0.1950(4) 0.4994(9) 0.049(2) Uani 1 1 d .
C14 C 0.3416(7) 0.1016(4) 0.2691(8) 0.0443(18) Uani 1 1 d DU
H14 H 0.347(7) 0.0597(14) 0.229(7) 0.053 Uiso 1 1 d D
C15 C 0.3881(7) 0.1086(3) 0.3977(9) 0.0428(17) Uani 1 1 d U
C16 C 0.4783(8) 0.1001(4) 0.4939(9) 0.0523(19) Uani 1 1 d U
C17 C 0.6095(8) 0.0842(5) 0.4426(11) 0.081(3) Uani 1 1 d U
H17A H 0.6092 0.0815 0.3422 0.121 Uiso 1 1 calc R
H17B H 0.6354 0.0445 0.4814 0.121 Uiso 1 1 calc R
H17C H 0.6671 0.1166 0.4716 0.121 Uiso 1 1 calc R
C18 C 0.4618(9) 0.1029(4) 0.6476(9) 0.066(2) Uani 1 1 d U
H18A H 0.3742 0.0984 0.6702 0.099 Uiso 1 1 calc R
H18B H 0.4918 0.1428 0.6819 0.099 Uiso 1 1 calc R
H18C H 0.5088 0.0694 0.6907 0.099 Uiso 1 1 calc R
C19 C 0.1934(10) 0.9238(5) 0.8526(10) 0.074(3) Uani 1 1 d .
F1 F 0.2082(9) 0.8762(3) 0.7698(7) 0.138(3) Uani 1 1 d .
F2 F 0.0765(7) 0.9426(5) 0.8456(9) 0.162(4) Uani 1 1 d .
F3 F 0.2607(8) 0.9695(3) 0.8010(6) 0.138(3) Uani 1 1 d .
Fe1 Fe 0.20099(10) 0.13419(4) 0.39292(10) 0.0394(3) Uani 1 1 d .
Fe2 Fe 0.28638(10) 0.17042(4) 0.14993(10) 0.0394(3) Uani 1 1 d .
O1 O 0.3577(7) 0.8810(4) 1.0150(11) 0.133(3) Uani 1 1 d .
O2 O 0.2158(11) 0.9621(3) 1.1004(7) 0.133(4) Uani 1 1 d .
O3 O 0.1471(7) 0.8570(3) 1.0657(8) 0.093(2) Uani 1 1 d .
O11 O 0.0939(6) 0.2525(3) 0.2677(8) 0.079(2) Uani 1 1 d .
O12 O 0.4877(7) 0.2495(3) 0.2583(8) 0.087(2) Uani 1 1 d .
O13 O 0.2992(7) 0.2341(3) 0.5709(6) 0.0819(18) Uani 1 1 d .
S1 S 0.2350(2) 0.90575(11) 1.0305(2) 0.0632(6) Uani 1 1 d .

loop_
_atom_site_aniso_label
_atom_site_aniso_U_11
_atom_site_aniso_U_22
_atom_site_aniso_U_33
_atom_site_aniso_U_23
_atom_site_aniso_U_13
_atom_site_aniso_U_12
C1 0.082(5) 0.063(5) 0.104(6) -0.014(5) 0.031(5) -0.044(4)
C2 0.057(5) 0.109(6) 0.093(6) 0.034(5) -0.014(5) -0.051(5)
C3 0.055(5) 0.084(6) 0.120(7) 0.012(6) 0.023(5) -0.012(5)
C4 0.075(6) 0.094(6) 0.099(7) 0.007(5) 0.035(5) -0.020(5)
C5 0.078(5) 0.057(5) 0.109(6) 0.026(5) 0.014(5) -0.013(5)
C6 0.091(5) 0.095(6) 0.044(4) 0.002(5) 0.000(4) -0.035(5)
C7 0.087(5) 0.077(5) 0.044(4) -0.007(4) -0.004(4) 0.010(5)
C8 0.080(5) 0.045(4) 0.047(4) 0.003(3) -0.011(5) -0.007(4)
C9 0.078(5) 0.060(4) 0.055(4) 0.012(4) -0.018(4) -0.004(4)
C10 0.112(6) 0.051(4) 0.052(4) 0.013(4) -0.015(4) -0.022(4)
C11 0.061(6) 0.036(5) 0.076(6) 0.006(4) -0.004(4) 0.001(4)
C12 0.062(6) 0.052(6) 0.063(6) 0.013(4) 0.013(5) -0.002(5)
C13 0.043(5) 0.048(4) 0.057(5) 0.001(4) 0.007(4) 0.000(4)
C14 0.051(4) 0.042(4) 0.040(4) -0.002(3) 0.004(3) -0.008(3)
C15 0.042(4) 0.046(4) 0.041(4) -0.002(3) 0.005(3) 0.000(3)
C16 0.052(4) 0.051(4) 0.054(5) -0.006(4) 0.001(4) -0.005(4)
C17 0.046(5) 0.116(8) 0.080(7) -0.009(6) 0.000(5) 0.020(5)
C18 0.075(6) 0.077(6) 0.046(5) 0.003(5) -0.017(4) -0.011(5)
C19 0.073(6) 0.083(7) 0.068(6) -0.006(5) 0.023(6) -0.002(6)
F1 0.206(8) 0.116(5) 0.094(4) -0.043(4) 0.007(6) -0.003(6)
F2 0.105(6) 0.251(10) 0.131(7) 0.033(8) -0.019(5) 0.059(6)
F3 0.233(10) 0.103(5) 0.079(4) 0.019(4) 0.038(5) -0.030(5)
Fe1 0.0393(5) 0.0318(5) 0.0469(6) -0.0009(4) 0.0069(5) -0.0019(5)
Fe2 0.0447(6) 0.0326(5) 0.0408(5) 0.0024(4) 0.0008(5) -0.0069(5)
O1 0.060(4) 0.173(9) 0.165(9) -0.010(7) -0.005(6) 0.028(5)
O2 0.272(11) 0.055(4) 0.072(4) -0.008(3) -0.022(7) 0.003(6)
O3 0.103(5) 0.060(4) 0.116(6) 0.006(4) 0.036(4) -0.007(4)
O11 0.085(5) 0.051(4) 0.101(5) 0.012(4) 0.014(4) 0.024(4)
O12 0.091(5) 0.083(5) 0.088(5) -0.004(4) 0.001(4) -0.056(4)
O13 0.094(5) 0.072(4) 0.080(4) -0.033(3) 0.001(4) -0.013(4)
S1 0.0679(16) 0.0555(13) 0.0662(14) -0.0036(11) 0.0017(12) 0.0046(11)

loop_
_atom_type_symbol
_atom_type_description
_atom_type_scat_dispersion_real
_atom_type_scat_dispersion_imag
_atom_type_scat_source
C C 0.0033 0.0016 'International Tables Vol C Tables 4.2.6.8 and 6.1.1.4'
H H 0.0000 0.0000 'International Tables Vol C Tables 4.2.6.8 and 6.1.1.4'
O O 0.0106 0.0060 'International Tables Vol C Tables 4.2.6.8 and 6.1.1.4'
Fe Fe 0.3463 0.8444 'International Tables Vol C Tables 4.2.6.8 and 6.1.1.4'
S S 0.1246 0.1234 'International Tables Vol C Tables 4.2.6.8 and 6.1.1.4'
F F 0.0171 0.0103 'International Tables Vol C Tables 4.2.6.8 and 6.1.1.4'

loop_
_geom_angle_atom_site_label_1
_geom_angle_atom_site_label_2
_geom_angle_atom_site_label_3
_geom_angle
C5 C1 C2 106.2(10)
C5 C1 Fe1 70.8(5)
C2 C1 Fe1 71.2(5)
C5 C1 H1 126.9
C2 C1 H1 126.9
Fe1 C1 H1 122.9
C3 C2 C1 105.7(10)
C3 C2 Fe1 69.8(6)
C1 C2 Fe1 68.4(4)
C3 C2 H2 127.2
C1 C2 H2 127.2
Fe1 C2 H2 126.3
C4 C3 C2 108.3(11)
C4 C3 Fe1 70.8(6)
C2 C3 Fe1 71.7(6)
C4 C3 H3 125.8
C2 C3 H3 125.8
Fe1 C3 H3 123.3
C5 C4 C3 110.9(13)
C5 C4 Fe1 71.4(6)
C3 C4 Fe1 71.2(7)
C5 C4 H4 124.5
C3 C4 H4 124.5
Fe1 C4 H4 124.4
C4 C5 C1 108.8(11)
C4 C5 Fe1 71.5(6)
C1 C5 Fe1 70.2(5)
C4 C5 H5 125.6
C1 C5 H5 125.6
Fe1 C5 H5 124.3
C7 C6 C10 108.7(9)
C7 C6 Fe2 72.2(6)
C10 C6 Fe2 72.0(6)
C7 C6 H6 125.6
C10 C6 H6 125.6
Fe2 C6 H6 121.9
C6 C7 C8 109.1(9)
C6 C7 Fe2 69.9(6)
C8 C7 Fe2 72.4(5)
C6 C7 H7 125.4
C8 C7 H7 125.4
Fe2 C7 H7 123.9
C9 C8 C7 107.8(8)
C9 C8 Fe2 71.0(5)
C7 C8 Fe2 69.1(5)
C9 C8 H8 126.1
C7 C8 H8 126.1
Fe2 C8 H8 125.4
C8 C9 C10 108.1(9)
C8 C9 Fe2 71.6(5)
C10 C9 Fe2 69.6(5)
C8 C9 H9 125.9
C10 C9 H9 125.9
Fe2 C9 H9 124.5
C6 C10 C9 106.2(8)
C6 C10 Fe2 68.7(5)
C9 C10 Fe2 71.2(5)
C6 C10 H10 126.9
C9 C10 H10 126.9
Fe2 C10 H10 124.8
O11 C11 Fe2 152.2(8)
O11 C11 Fe1 126.1(7)
Fe2 C11 Fe1 81.7(3)
O12 C12 Fe2 177.3(9)
O13 C13 Fe1 178.6(8)
C15 C14 Fe2 124.7(6)
C15 C14 Fe1 72.4(5)
Fe2 C14 Fe1 82.1(3)
C15 C14 H14 116(4)
Fe2 C14 H14 118(4)
Fe1 C14 H14 126(4)
C14 C15 C16 152.0(8)
C14 C15 Fe1 69.6(5)
C16 C15 Fe1 137.7(6)
C15 C16 C18 126.2(8)
C15 C16 C17 117.7(8)
C18 C16 C17 116.0(8)
C16 C17 H17A 109.5
C16 C17 H17B 109.5
H17A C17 H17B 109.5
C16 C17 H17C 109.5
H17A C17 H17C 109.5
H17B C17 H17C 109.5
C16 C18 H18A 109.5
C16 C18 H18B 109.5
H18A C18 H18B 109.5
C16 C18 H18C 109.5
H18A C18 H18C 109.5
H18B C18 H18C 109.5
F1 C19 F3 106.4(8)
F1 C19 F2 108.8(10)
F3 C19 F2 106.1(10)
F1 C19 S1 112.4(7)
F3 C19 S1 112.5(8)
F2 C19 S1 110.3(7)
C13 Fe1 C14 108.6(3)
C13 Fe1 C1 153.4(4)
C14 Fe1 C1 88.5(4)
C13 Fe1 C15 80.2(3)
C14 Fe1 C15 38.0(3)
C1 Fe1 C15 104.1(4)
C13 Fe1 C5 115.3(4)
C14 Fe1 C5 103.0(4)
C1 Fe1 C5 39.0(4)
C15 Fe1 C5 93.5(4)
C13 Fe1 C4 90.4(4)
C14 Fe1 C4 139.3(4)
C1 Fe1 C4 64.1(4)
C15 Fe1 C4 117.3(4)
C5 Fe1 C4 37.1(4)
C13 Fe1 C3 99.3(4)
C14 Fe1 C3 152.1(4)
C1 Fe1 C3 65.7(4)
C15 Fe1 C3 155.1(4)
C5 Fe1 C3 64.0(4)
C4 Fe1 C3 38.0(4)
C13 Fe1 C2 135.8(4)
C14 Fe1 C2 114.2(4)
C1 Fe1 C2 40.5(4)
C15 Fe1 C2 142.9(4)
C5 Fe1 C2 65.5(4)
C4 Fe1 C2 64.0(5)
C3 Fe1 C2 38.5(4)
C13 Fe1 C11 82.4(3)
C14 Fe1 C11 90.9(3)
C1 Fe1 C11 118.5(4)
C15 Fe1 C11 112.1(3)
C5 Fe1 C11 151.6(4)
C4 Fe1 C11 127.9(4)
C3 Fe1 C11 92.3(4)
C2 Fe1 C11 86.3(4)
C13 Fe1 Fe2 99.9(3)
C14 Fe1 Fe2 47.5(2)
C1 Fe1 Fe2 106.6(3)
C15 Fe1 Fe2 76.2(2)
C5 Fe1 Fe2 141.2(3)
C4 Fe1 Fe2 164.5(4)
C3 Fe1 Fe2 127.8(3)
C2 Fe1 Fe2 100.7(3)
C11 Fe1 Fe2 43.6(3)
C12 Fe2 C11 91.9(4)
C12 Fe2 C14 90.9(4)
C11 Fe2 C14 104.9(3)
C12 Fe2 C6 89.8(4)
C11 Fe2 C6 135.6(4)
C14 Fe2 C6 119.4(4)
C12 Fe2 C7 114.4(4)
C11 Fe2 C7 150.1(4)
C14 Fe2 C7 89.3(3)
C6 Fe2 C7 37.9(3)
C12 Fe2 C10 102.3(4)
C11 Fe2 C10 97.6(4)
C14 Fe2 C10 153.5(3)
C6 Fe2 C10 39.3(3)
C7 Fe2 C10 64.4(4)
C12 Fe2 C9 140.5(4)
C11 Fe2 C9 86.9(4)
C14 Fe2 C9 127.5(3)
C6 Fe2 C9 65.1(4)
C7 Fe2 C9 63.9(4)
C10 Fe2 C9 39.2(3)
C12 Fe2 C8 152.4(4)
C11 Fe2 C8 113.1(4)
C14 Fe2 C8 93.6(3)
C6 Fe2 C8 64.4(3)
C7 Fe2 C8 38.5(3)
C10 Fe2 C8 64.3(3)
C9 Fe2 C8 37.4(3)
C12 Fe2 Fe1 96.2(3)
C11 Fe2 Fe1 54.8(3)
C14 Fe2 Fe1 50.3(2)
C6 Fe2 Fe1 168.0(3)
C7 Fe2 Fe1 130.3(3)
C10 Fe2 Fe1 147.3(3)
C9 Fe2 Fe1 114.6(2)
C8 Fe2 Fe1 107.6(2)
O2 S1 O1 120.5(6)
O2 S1 O3 114.4(5)
O1 S1 O3 111.0(5)
O2 S1 C19 103.6(4)
O1 S1 C19 101.9(5)
O3 S1 C19 102.5(5)

loop_
_geom_bond_atom_site_label_1
_geom_bond_atom_site_label_2
_geom_bond_distance
C1 C5 1.379(14)
C1 C2 1.438(14)
C1 Fe1 2.061(6)
C1 H1 0.9300
C2 C3 1.376(15)
C2 Fe1 2.098(9)
C2 H2 0.9300
C3 C4 1.349(15)
C3 Fe1 2.073(9)
C3 H3 0.9300
C4 C5 1.316(14)
C4 Fe1 2.069(10)
C4 H4 0.9300
C5 Fe1 2.068(9)
C5 H5 0.9300
C6 C7 1.351(12)
C6 C10 1.402(13)
C6 Fe2 2.064(9)
C6 H6 0.9300
C7 C8 1.396(13)
C7 Fe2 2.093(9)
C7 H7 0.9300
C8 C9 1.368(11)
C8 Fe2 2.135(8)
C8 H8 0.9300
C9 C10 1.421(11)
C9 Fe2 2.128(8)
C9 H9 0.9300
C10 Fe2 2.106(8)
C10 H10 0.9300
C11 O11 1.178(9)
C11 Fe2 1.815(9)
C11 Fe1 2.152(8)
C12 O12 1.141(10)
C12 Fe2 1.766(10)
C13 O13 1.147(9)
C13 Fe1 1.761(9)
C14 C15 1.332(11)
C14 Fe2 1.940(8)
C14 Fe1 2.026(8)
C14 H14 0.969(10)
C15 C16 1.339(11)
C15 Fe1 2.061(7)
C16 C18 1.479(11)
C16 C17 1.514(11)
C17 H17A 0.9600
C17 H17B 0.9600
C17 H17C 0.9600
C18 H18A 0.9600
C18 H18B 0.9600
C18 H18C 0.9600
C19 F1 1.291(10)
C19 F3 1.299(10)
C19 F2 1.305(11)
C19 S1 1.796(10)
Fe1 Fe2 2.6063(14)
O1 S1 1.412(7)
O2 S1 1.383(6)
O3 S1 1.431(7)

loop_
_geom_torsion_atom_site_label_1
_geom_torsion_atom_site_label_2
_geom_torsion_atom_site_label_3
_geom_torsion_atom_site_label_4
_geom_torsion
C5 C1 C2 C3 2.4(9)
Fe1 C1 C2 C3 -60.1(6)
C5 C1 C2 Fe1 62.5(5)
C1 C2 C3 C4 -2.5(10)
Fe1 C2 C3 C4 -61.7(7)
C1 C2 C3 Fe1 59.2(5)
C2 C3 C4 C5 1.7(12)
Fe1 C3 C4 C5 -60.6(8)
C2 C3 C4 Fe1 62.3(7)
C3 C4 C5 C1 -0.1(12)
Fe1 C4 C5 C1 -60.5(6)
C3 C4 C5 Fe1 60.5(8)
C2 C1 C5 C4 -1.5(9)
Fe1 C1 C5 C4 61.3(7)
C2 C1 C5 Fe1 -62.8(5)
C10 C6 C7 C8 -1.1(11)
Fe2 C6 C7 C8 62.1(7)
C10 C6 C7 Fe2 -63.1(7)
C6 C7 C8 C9 0.2(11)
Fe2 C7 C8 C9 60.7(6)
C6 C7 C8 Fe2 -60.5(7)
C7 C8 C9 C10 0.7(10)
Fe2 C8 C9 C10 60.3(6)
C7 C8 C9 Fe2 -59.5(6)
C7 C6 C10 C9 1.5(11)
Fe2 C6 C10 C9 -61.8(6)
C7 C6 C10 Fe2 63.3(7)
C8 C9 C10 C6 -1.4(10)
Fe2 C9 C10 C6 60.2(6)
C8 C9 C10 Fe2 -61.5(6)
Fe2 C14 C15 C16 -124.0(16)
Fe1 C14 C15 C16 169.2(17)
Fe2 C14 C15 Fe1 66.8(5)
C14 C15 C16 C18 -159.1(14)
Fe1 C15 C16 C18 5.8(15)
C14 C15 C16 C17 19(2)
Fe1 C15 C16 C17 -176.2(7)
O13 C13 Fe1 C14 -136(33)
O13 C13 Fe1 C1 -8(34)
O13 C13 Fe1 C15 -110(33)
O13 C13 Fe1 C5 -21(34)
O13 C13 Fe1 C4 8(33)
O13 C13 Fe1 C3 45(33)
O13 C13 Fe1 C2 59(34)
O13 C13 Fe1 C11 136(33)
O13 C13 Fe1 Fe2 176(100)
C15 C14 Fe1 C13 43.9(6)
Fe2 C14 Fe1 C13 -86.4(3)
C15 C14 Fe1 C1 -115.4(6)
Fe2 C14 Fe1 C1 114.4(4)
Fe2 C14 Fe1 C15 -130.3(6)
C15 C14 Fe1 C5 -78.8(6)
Fe2 C14 Fe1 C5 150.9(4)
C15 C14 Fe1 C4 -69.8(8)
Fe2 C14 Fe1 C4 159.9(6)
C15 C14 Fe1 C3 -137.1(8)
Fe2 C14 Fe1 C3 92.6(8)
C15 C14 Fe1 C2 -147.5(5)
Fe2 C14 Fe1 C2 82.2(4)
C15 C14 Fe1 C11 126.2(5)
Fe2 C14 Fe1 C11 -4.1(3)
C15 C14 Fe1 Fe2 130.3(6)
C5 C1 Fe1 C13 -18.4(13)
C2 C1 Fe1 C13 97.1(11)
C5 C1 Fe1 C14 112.9(7)
C2 C1 Fe1 C14 -131.6(7)
C5 C1 Fe1 C15 77.9(7)
C2 C1 Fe1 C15 -166.6(7)
C2 C1 Fe1 C5 115.5(9)
C5 C1 Fe1 C4 -35.9(6)
C2 C1 Fe1 C4 79.6(7)
C5 C1 Fe1 C3 -78.1(7)
C2 C1 Fe1 C3 37.4(6)
C5 C1 Fe1 C2 -115.5(9)
C5 C1 Fe1 C11 -156.9(6)
C2 C1 Fe1 C11 -41.4(8)
C5 C1 Fe1 Fe2 157.4(6)
C2 C1 Fe1 Fe2 -87.1(7)
C14 C15 Fe1 C13 -138.2(5)
C16 C15 Fe1 C13 49.3(9)
C16 C15 Fe1 C14 -172.5(12)
C14 C15 Fe1 C1 68.6(6)
C16 C15 Fe1 C1 -103.9(9)
C14 C15 Fe1 C5 106.7(6)
C16 C15 Fe1 C5 -65.8(10)
C14 C15 Fe1 C4 136.5(6)
C16 C15 Fe1 C4 -36.0(10)
C14 C15 Fe1 C3 130.7(10)
C16 C15 Fe1 C3 -41.8(15)
C14 C15 Fe1 C2 54.2(8)
C16 C15 Fe1 C2 -118.3(10)
C14 C15 Fe1 C11 -60.6(5)
C16 C15 Fe1 C11 126.9(9)
C14 C15 Fe1 Fe2 -35.4(4)
C16 C15 Fe1 Fe2 152.1(9)
C4 C5 Fe1 C13 52.1(9)
C1 C5 Fe1 C13 171.0(6)
C4 C5 Fe1 C14 170.2(8)
C1 C5 Fe1 C14 -70.9(7)
C4 C5 Fe1 C1 -118.9(11)
C4 C5 Fe1 C15 133.0(8)
C1 C5 Fe1 C15 -108.2(7)
C1 C5 Fe1 C4 118.9(11)
C4 C5 Fe1 C3 -36.0(8)
C1 C5 Fe1 C3 82.8(7)
C4 C5 Fe1 C2 -78.8(8)
C1 C5 Fe1 C2 40.1(6)
C4 C5 Fe1 C11 -72.4(12)
C1 C5 Fe1 C11 46.5(12)
C4 C5 Fe1 Fe2 -154.8(7)
C1 C5 Fe1 Fe2 -36.0(9)
C5 C4 Fe1 C13 -134.5(8)
C3 C4 Fe1 C13 104.7(8)
C5 C4 Fe1 C14 -14.7(11)
C3 C4 Fe1 C14 -135.5(7)
C5 C4 Fe1 C1 37.8(7)
C3 C4 Fe1 C1 -83.0(8)
C5 C4 Fe1 C15 -55.3(9)
C3 C4 Fe1 C15 -176.1(7)
C3 C4 Fe1 C5 -120.8(12)
C5 C4 Fe1 C3 120.8(12)
C5 C4 Fe1 C2 83.0(8)
C3 C4 Fe1 C2 -37.8(7)
C5 C4 Fe1 C11 144.9(7)
C3 C4 Fe1 C11 24.1(10)
C5 C4 Fe1 Fe2 93.8(14)
C3 C4 Fe1 Fe2 -27.0(18)
C4 C3 Fe1 C13 -78.5(8)
C2 C3 Fe1 C13 163.7(7)
C4 C3 Fe1 C14 102.4(11)
C2 C3 Fe1 C14 -15.3(13)
C4 C3 Fe1 C1 78.4(8)
C2 C3 Fe1 C1 -39.3(7)
C4 C3 Fe1 C15 8.3(15)
C2 C3 Fe1 C15 -109.5(11)
C4 C3 Fe1 C5 35.2(7)
C2 C3 Fe1 C5 -82.6(7)
C2 C3 Fe1 C4 -117.8(10)
C4 C3 Fe1 C2 117.8(10)
C4 C3 Fe1 C11 -161.2(8)
C2 C3 Fe1 C11 81.0(7)
C4 C3 Fe1 Fe2 171.2(6)
C2 C3 Fe1 Fe2 53.4(8)
C3 C2 Fe1 C13 -23.4(9)
C1 C2 Fe1 C13 -140.5(7)
C3 C2 Fe1 C14 172.2(6)
C1 C2 Fe1 C14 55.1(8)
C3 C2 Fe1 C1 117.1(10)
C3 C2 Fe1 C15 139.0(7)
C1 C2 Fe1 C15 21.8(11)
C3 C2 Fe1 C5 78.5(7)
C1 C2 Fe1 C5 -38.7(6)
C3 C2 Fe1 C4 37.3(7)
C1 C2 Fe1 C4 -79.8(7)
C1 C2 Fe1 C3 -117.1(10)
C3 C2 Fe1 C11 -98.5(7)
C1 C2 Fe1 C11 144.4(7)
C3 C2 Fe1 Fe2 -139.8(6)
C1 C2 Fe1 Fe2 103.1(6)
O11 C11 Fe1 C13 -67.8(9)
Fe2 C11 Fe1 C13 113.0(4)
O11 C11 Fe1 C14 -176.5(9)
Fe2 C11 Fe1 C14 4.4(3)
O11 C11 Fe1 C1 94.8(9)
Fe2 C11 Fe1 C1 -84.4(4)
O11 C11 Fe1 C15 -144.0(8)
Fe2 C11 Fe1 C15 36.9(4)
O11 C11 Fe1 C5 63.5(13)
Fe2 C11 Fe1 C5 -115.7(8)
O11 C11 Fe1 C4 16.7(11)
Fe2 C11 Fe1 C4 -162.4(5)
O11 C11 Fe1 C3 31.3(9)
Fe2 C11 Fe1 C3 -147.9(4)
O11 C11 Fe1 C2 69.3(9)
Fe2 C11 Fe1 C2 -109.8(4)
O11 C11 Fe1 Fe2 179.1(10)
O12 C12 Fe2 C11 147(18)
O12 C12 Fe2 C14 42(18)
O12 C12 Fe2 C6 -77(18)
O12 C12 Fe2 C7 -48(18)
O12 C12 Fe2 C10 -115(18)
O12 C12 Fe2 C9 -126(18)
O12 C12 Fe2 C8 -58(18)
O12 C12 Fe2 Fe1 92(18)
O11 C11 Fe2 C12 85.2(17)
Fe1 C11 Fe2 C12 -96.2(3)
O11 C11 Fe2 C14 176.7(16)
Fe1 C11 Fe2 C14 -4.8(4)
O11 C11 Fe2 C6 -6.4(19)
Fe1 C11 Fe2 C6 172.1(4)
O11 C11 Fe2 C7 -67.4(19)
Fe1 C11 Fe2 C7 111.1(7)
O11 C11 Fe2 C10 -17.4(17)
Fe1 C11 Fe2 C10 161.1(3)
O11 C11 Fe2 C9 -55.3(17)
Fe1 C11 Fe2 C9 123.3(3)
O11 C11 Fe2 C8 -82.7(17)
Fe1 C11 Fe2 C8 95.8(3)
O11 C11 Fe2 Fe1 -178.5(18)
C15 C14 Fe2 C12 35.1(7)
Fe1 C14 Fe2 C12 97.3(3)
C15 C14 Fe2 C11 -57.1(8)
Fe1 C14 Fe2 C11 5.1(4)
C15 C14 Fe2 C6 125.4(7)
Fe1 C14 Fe2 C6 -172.4(3)
C15 C14 Fe2 C7 149.5(8)
Fe1 C14 Fe2 C7 -148.3(4)
C15 C14 Fe2 C10 155.8(8)
Fe1 C14 Fe2 C10 -142.0(7)
C15 C14 Fe2 C9 -154.8(6)
Fe1 C14 Fe2 C9 -92.6(4)
C15 C14 Fe2 C8 -172.1(7)
Fe1 C14 Fe2 C8 -109.9(3)
C15 C14 Fe2 Fe1 -62.2(6)
C7 C6 Fe2 C12 132.7(7)
C10 C6 Fe2 C12 -110.0(5)
C7 C6 Fe2 C11 -134.8(7)
C10 C6 Fe2 C11 -17.5(8)
C7 C6 Fe2 C14 41.8(8)
C10 C6 Fe2 C14 159.1(5)
C10 C6 Fe2 C7 117.3(9)
C7 C6 Fe2 C10 -117.3(9)
C7 C6 Fe2 C9 -78.8(6)
C10 C6 Fe2 C9 38.5(5)
C7 C6 Fe2 C8 -37.2(6)
C10 C6 Fe2 C8 80.1(5)
C7 C6 Fe2 Fe1 12.7(19)
C10 C6 Fe2 Fe1 130.0(13)
C6 C7 Fe2 C12 -53.8(8)
C8 C7 Fe2 C12 -172.7(5)
C6 C7 Fe2 C11 95.9(10)
C8 C7 Fe2 C11 -23.0(10)
C6 C7 Fe2 C14 -144.5(7)
C8 C7 Fe2 C14 96.6(5)
C8 C7 Fe2 C6 -118.8(9)
C6 C7 Fe2 C10 38.6(6)
C8 C7 Fe2 C10 -80.3(5)
C6 C7 Fe2 C9 82.4(7)
C8 C7 Fe2 C9 -36.5(5)
C6 C7 Fe2 C8 118.8(9)
C6 C7 Fe2 Fe1 -176.6(5)
C8 C7 Fe2 Fe1 64.6(6)
C6 C10 Fe2 C12 74.1(6)
C9 C10 Fe2 C12 -169.2(6)
C6 C10 Fe2 C11 167.8(5)
C9 C10 Fe2 C11 -75.6(6)
C6 C10 Fe2 C14 -44.2(10)
C9 C10 Fe2 C14 72.5(10)
C9 C10 Fe2 C6 116.7(8)
C6 C10 Fe2 C7 -37.3(5)
C9 C10 Fe2 C7 79.4(6)
C6 C10 Fe2 C9 -116.7(8)
C6 C10 Fe2 C8 -80.2(6)
C9 C10 Fe2 C8 36.4(5)
C6 C10 Fe2 Fe1 -162.8(5)
C9 C10 Fe2 Fe1 -46.2(8)
C8 C9 Fe2 C12 135.0(6)
C10 C9 Fe2 C12 16.7(9)
C8 C9 Fe2 C11 -135.7(6)
C10 C9 Fe2 C11 106.0(6)
C8 C9 Fe2 C14 -29.3(7)
C10 C9 Fe2 C14 -147.6(6)
C8 C9 Fe2 C6 79.7(6)
C10 C9 Fe2 C6 -38.6(5)
C8 C9 Fe2 C7 37.6(5)
C10 C9 Fe2 C7 -80.7(6)
C8 C9 Fe2 C10 118.3(8)
C10 C9 Fe2 C8 -118.3(8)
C8 C9 Fe2 Fe1 -87.0(5)
C10 C9 Fe2 Fe1 154.7(5)
C9 C8 Fe2 C12 -104.0(9)
C7 C8 Fe2 C12 14.5(10)
C9 C8 Fe2 C11 49.2(6)
C7 C8 Fe2 C11 167.8(6)
C9 C8 Fe2 C14 157.1(6)
C7 C8 Fe2 C14 -84.3(6)
C9 C8 Fe2 C6 -81.9(6)
C7 C8 Fe2 C6 36.7(6)
C9 C8 Fe2 C7 -118.5(8)
C9 C8 Fe2 C10 -38.1(6)
C7 C8 Fe2 C10 80.4(6)
C7 C8 Fe2 C9 118.5(8)
C9 C8 Fe2 Fe1 107.7(5)
C7 C8 Fe2 Fe1 -133.7(5)
C13 Fe1 Fe2 C12 20.2(4)
C14 Fe1 Fe2 C12 -86.0(4)
C1 Fe1 Fe2 C12 -157.9(4)
C15 Fe1 Fe2 C12 -57.1(4)
C5 Fe1 Fe2 C12 -135.2(6)
C4 Fe1 Fe2 C12 150.9(13)
C3 Fe1 Fe2 C12 130.2(5)
C2 Fe1 Fe2 C12 160.8(5)
C11 Fe1 Fe2 C12 88.0(4)
C13 Fe1 Fe2 C11 -67.8(4)
C14 Fe1 Fe2 C11 -174.0(5)
C1 Fe1 Fe2 C11 114.1(5)
C15 Fe1 Fe2 C11 -145.1(4)
C5 Fe1 Fe2 C11 136.8(6)
C4 Fe1 Fe2 C11 63.0(13)
C3 Fe1 Fe2 C11 42.2(5)
C2 Fe1 Fe2 C11 72.8(5)
C13 Fe1 Fe2 C14 106.2(4)
C1 Fe1 Fe2 C14 -71.9(4)
C15 Fe1 Fe2 C14 28.9(4)
C5 Fe1 Fe2 C14 -49.2(6)
C4 Fe1 Fe2 C14 -123.0(13)
C3 Fe1 Fe2 C14 -143.7(5)
C2 Fe1 Fe2 C14 -113.1(5)
C11 Fe1 Fe2 C14 174.0(5)
C13 Fe1 Fe2 C6 139.6(14)
C14 Fe1 Fe2 C6 33.4(14)
C1 Fe1 Fe2 C6 -38.5(15)
C15 Fe1 Fe2 C6 62.3(14)
C5 Fe1 Fe2 C6 -15.8(15)
C4 Fe1 Fe2 C6 -89.6(19)
C3 Fe1 Fe2 C6 -110.3(15)
C2 Fe1 Fe2 C6 -79.7(15)
C11 Fe1 Fe2 C6 -152.6(15)
C13 Fe1 Fe2 C7 149.8(4)
C14 Fe1 Fe2 C7 43.6(5)
C1 Fe1 Fe2 C7 -28.3(5)
C15 Fe1 Fe2 C7 72.5(4)
C5 Fe1 Fe2 C7 -5.6(6)
C4 Fe1 Fe2 C7 -79.4(13)
C3 Fe1 Fe2 C7 -100.2(5)
C2 Fe1 Fe2 C7 -69.6(5)
C11 Fe1 Fe2 C7 -142.4(5)
C13 Fe1 Fe2 C10 -104.4(5)
C14 Fe1 Fe2 C10 149.4(5)
C1 Fe1 Fe2 C10 77.5(5)
C15 Fe1 Fe2 C10 178.4(5)
C5 Fe1 Fe2 C10 100.2(6)
C4 Fe1 Fe2 C10 26.4(13)
C3 Fe1 Fe2 C10 5.7(6)
C2 Fe1 Fe2 C10 36.3(6)
C11 Fe1 Fe2 C10 -36.6(5)
C13 Fe1 Fe2 C9 -134.5(4)
C14 Fe1 Fe2 C9 119.3(4)
C1 Fe1 Fe2 C9 47.4(4)
C15 Fe1 Fe2 C9 148.3(3)
C5 Fe1 Fe2 C9 70.1(6)
C4 Fe1 Fe2 C9 -3.7(13)
C3 Fe1 Fe2 C9 -24.4(5)
C2 Fe1 Fe2 C9 6.2(4)
C11 Fe1 Fe2 C9 -66.7(4)
C13 Fe1 Fe2 C8 -174.0(4)
C14 Fe1 Fe2 C8 79.8(4)
C1 Fe1 Fe2 C8 7.9(4)
C15 Fe1 Fe2 C8 108.7(3)
C5 Fe1 Fe2 C8 30.6(6)
C4 Fe1 Fe2 C8 -43.3(13)
C3 Fe1 Fe2 C8 -64.0(5)
C2 Fe1 Fe2 C8 -33.4(4)
C11 Fe1 Fe2 C8 -106.2(4)
F1 C19 S1 O2 178.7(9)
F3 C19 S1 O2 58.6(9)
F2 C19 S1 O2 -59.7(10)
F1 C19 S1 O1 52.9(9)
F3 C19 S1 O1 -67.2(9)
F2 C19 S1 O1 174.5(8)
F1 C19 S1 O3 -62.0(9)
F3 C19 S1 O3 177.9(7)
F2 C19 S1 O3 59.6(9)
